data_7151977
loop_
_publ_author_name
'Keller, Stephan'
'Yi, Chenyi'
'Li, Chen'
'Liu, Shi-Xia'
'Blum, Carmen'
'Frei, Gabriela'
'Sereda, Olha'
'Neels, Antonia'
'Wandlowski, Thomas'
'Decurtins, Silvio'

_publ_section_title
;
 Synthesis, structures, redox and photophysical properties of
 benzodifuran-functionalised pyrene and anthracene fluorophores.
;
_journal_issue 18
_journal_name_full 'Organic &amp; biomolecular chemistry'
_journal_page_first 6410
_journal_page_last 6416
_journal_paper_doi 10.1039/c1ob05778b
_journal_volume 9
_journal_year 2011
_chemical_formula_sum 'C68 H70 N4 O2'
_chemical_formula_weight 975.28
_chemical_name_systematic
;
?
;
_space_group_IT_number 14
_symmetry_cell_setting monoclinic
_symmetry_space_group_name_Hall '-P 2ybc'
_symmetry_space_group_name_H-M 'P 1 21/c 1'
_atom_sites_solution_hydrogens geom
_atom_sites_solution_primary direct
_atom_sites_solution_secondary difmap
_audit_creation_method SHELXL-97
_cell_angle_alpha 90.00
_cell_angle_beta 129.164(6)
_cell_angle_gamma 90.00
_cell_formula_units_Z 2
_cell_length_a 12.0856(10)
_cell_length_b 17.2822(16)
_cell_length_c 16.4631(16)
_cell_measurement_reflns_used 2893
_cell_measurement_temperature 173(2)
_cell_measurement_theta_max 25.17
_cell_measurement_theta_min 1.98
_cell_volume 2666.1(5)
_computing_cell_refinement 'STOE X-AREA'
_computing_data_collection 'STOE X-AREA'
_computing_data_reduction 'STOE X-RED'
_computing_structure_refinement 'SHELXL-97 (Sheldrick, 1997)'
_computing_structure_solution 'SHELXS-97 (Sheldrick, 1990)'
_diffrn_ambient_temperature 173(2)
_diffrn_detector_area_resol_mean 6.67
_diffrn_measured_fraction_theta_full 0.984
_diffrn_measured_fraction_theta_max 0.984
_diffrn_measurement_device_type 'STOE IPDS 2'
_diffrn_measurement_method 'rotation method'
_diffrn_radiation_monochromator graphite
_diffrn_radiation_source 'fine-focus sealed tube'
_diffrn_radiation_type MoK\a
_diffrn_radiation_wavelength 0.71073
_diffrn_reflns_av_R_equivalents 0.1203
_diffrn_reflns_av_sigmaI/netI 0.2328
_diffrn_reflns_limit_h_max 14
_diffrn_reflns_limit_h_min -14
_diffrn_reflns_limit_k_max 20
_diffrn_reflns_limit_k_min -20
_diffrn_reflns_limit_l_max 19
_diffrn_reflns_limit_l_min -19
_diffrn_reflns_number 13637
_diffrn_reflns_theta_full 25.11
_diffrn_reflns_theta_max 25.11
_diffrn_reflns_theta_min 1.98
_exptl_absorpt_coefficient_mu 0.073
_exptl_absorpt_correction_type none
_exptl_crystal_colour orange
_exptl_crystal_density_diffrn 1.215
_exptl_crystal_density_method 'not measured'
_exptl_crystal_description cube
_exptl_crystal_F_000 1044
_exptl_crystal_size_max 0.10
_exptl_crystal_size_mid 0.10
_exptl_crystal_size_min 0.05
_refine_diff_density_max 0.315
_refine_diff_density_min -0.236
_refine_diff_density_rms 0.036
_refine_ls_extinction_method none
_refine_ls_goodness_of_fit_ref 0.686
_refine_ls_hydrogen_treatment constr
_refine_ls_matrix_type full
_refine_ls_number_parameters 336
_refine_ls_number_reflns 4685
_refine_ls_number_restraints 0
_refine_ls_restrained_S_all 0.686
_refine_ls_R_factor_all 0.1715
_refine_ls_R_factor_gt 0.0527
_refine_ls_shift/su_max 0.001
_refine_ls_shift/su_mean 0.000
_refine_ls_structure_factor_coef Fsqd
_refine_ls_weighting_details 'calc w=1/[\s^2^(Fo^2^)+(0.0223P)^2^+0.0000P] where P=(Fo^2^+2Fc^2^)/3'
_refine_ls_weighting_scheme calc
_refine_ls_wR_factor_gt 0.0803
_refine_ls_wR_factor_ref 0.1006
_reflns_number_gt 1598
_reflns_number_total 4685
_reflns_threshold_expression >2sigma(I)
_cod_data_source_file c1ob05778b.txt
_cod_data_source_block c:complex2b
_cod_original_cell_volume 2666.1(4)
_cod_original_sg_symbol_H-M 'P 21/c'
_cod_database_code 7151977

loop_
_symmetry_equiv_pos_as_xyz
'x, y, z'
'-x, y+1/2, -z+1/2'
'-x, -y, -z'
'x, -y-1/2, z-1/2'

loop_
_atom_site_label
_atom_site_type_symbol
_atom_site_fract_x
_atom_site_fract_y
_atom_site_fract_z
_atom_site_U_iso_or_equiv
_atom_site_adp_type
_atom_site_occupancy
_atom_site_symmetry_multiplicity
_atom_site_calc_flag
_atom_site_refinement_flags
C1 C 0.3036(4) 0.36953(19) 0.3125(3) 0.0308(9) Uani 1 1 d .
C2 C 0.1803(5) 0.3582(2) 0.1232(3) 0.0480(12) Uani 1 1 d .
H2A H 0.2050 0.3181 0.0940 0.058 Uiso 1 1 calc R
H2B H 0.2365 0.4052 0.1365 0.058 Uiso 1 1 calc R
C3 C 0.0238(5) 0.3768(2) 0.0438(3) 0.0493(12) Uani 1 1 d .
H3A H -0.0012 0.4168 0.0728 0.059 Uiso 1 1 calc R
H3B H -0.0326 0.3298 0.0301 0.059 Uiso 1 1 calc R
C4 C -0.0157(4) 0.4060(2) -0.0601(3) 0.0446(11) Uani 1 1 d .
H4A H -0.1143 0.4266 -0.1042 0.053 Uiso 1 1 calc R
H4B H 0.0485 0.4495 -0.0444 0.053 Uiso 1 1 calc R
C5 C -0.0068(5) 0.3460(2) -0.1224(3) 0.0726(16) Uani 1 1 d .
H5A H -0.0556 0.2985 -0.1260 0.087 Uiso 1 1 calc R
H5B H 0.0949 0.3329 -0.0839 0.087 Uiso 1 1 calc R
C6 C -0.0709(7) 0.3693(3) -0.2331(4) 0.102(2) Uani 1 1 d .
H6A H -0.0332 0.3329 -0.2568 0.122 Uiso 1 1 calc R
H6B H -0.1749 0.3598 -0.2777 0.122 Uiso 1 1 calc R
C7 C -0.0524(6) 0.4469(4) -0.2568(4) 0.100(2) Uani 1 1 d .
H7A H -0.0853 0.4848 -0.2320 0.151 Uiso 1 1 calc R
H7B H -0.1081 0.4524 -0.3327 0.151 Uiso 1 1 calc R
H7C H 0.0488 0.4558 -0.2217 0.151 Uiso 1 1 calc R
C8 C 0.1717(4) 0.25164(18) 0.2223(3) 0.0427(11) Uani 1 1 d .
H8A H 0.0746 0.2425 0.1556 0.051 Uiso 1 1 calc R
H8B H 0.1678 0.2466 0.2804 0.051 Uiso 1 1 calc R
C9 C 0.2764(5) 0.1911(2) 0.2355(4) 0.0838(18) Uani 1 1 d .
H9A H 0.3193 0.2131 0.2056 0.101 Uiso 1 1 calc R
H9B H 0.3546 0.1836 0.3115 0.101 Uiso 1 1 calc R
C10 C 0.2211(6) 0.1186(3) 0.1906(4) 0.098(2) Uani 1 1 d .
H10A H 0.1899 0.0941 0.2276 0.117 Uiso 1 1 calc R
H10B H 0.3005 0.0869 0.2059 0.117 Uiso 1 1 calc R
C11 C 0.0963(5) 0.1123(3) 0.0722(4) 0.0741(16) Uani 1 1 d .
H11A H 0.0508 0.0610 0.0581 0.089 Uiso 1 1 calc R
H11B H 0.0243 0.1520 0.0530 0.089 Uiso 1 1 calc R
C12 C 0.1339(5) 0.1216(3) 0.0034(4) 0.0692(15) Uani 1 1 d .
H12A H 0.2066 0.0824 0.0228 0.083 Uiso 1 1 calc R
H12B H 0.1777 0.1732 0.0161 0.083 Uiso 1 1 calc R
C13 C 0.0081(5) 0.1138(3) -0.1137(4) 0.0787(16) Uani 1 1 d .
H13A H -0.0281 0.0606 -0.1290 0.118 Uiso 1 1 calc R
H13B H 0.0398 0.1262 -0.1542 0.118 Uiso 1 1 calc R
H13C H -0.0680 0.1496 -0.1329 0.118 Uiso 1 1 calc R
C14 C 0.3641(4) 0.35555(17) 0.4155(3) 0.0255(9) Uani 1 1 d .
C15 C 0.3630(4) 0.2849(2) 0.4599(3) 0.0337(10) Uani 1 1 d .
C16 C 0.4394(4) 0.42566(17) 0.4736(2) 0.0229(8) Uani 1 1 d .
C17 C 0.4203(4) 0.47724(17) 0.4007(2) 0.0235(9) Uani 1 1 d .
C18 C 0.4761(4) 0.55162(17) 0.4199(3) 0.0248(9) Uani 1 1 d .
C19 C 0.4477(4) 0.59812(17) 0.3358(3) 0.0265(9) Uani 1 1 d .
C20 C 0.4167(4) 0.63023(19) 0.2625(3) 0.0257(9) Uani 1 1 d .
C21 C 0.3778(4) 0.66776(19) 0.1679(3) 0.0295(9) Uani 1 1 d .
C22 C 0.3669(4) 0.7501(2) 0.1600(3) 0.0316(9) Uani 1 1 d .
C23 C 0.3273(4) 0.7860(2) 0.0660(3) 0.0345(10) Uani 1 1 d .
C24 C 0.3044(4) 0.7400(2) -0.0133(3) 0.0370(10) Uani 1 1 d .
H24A H 0.2796 0.7640 -0.0747 0.044 Uiso 1 1 calc R
C25 C 0.3171(4) 0.6598(2) -0.0044(3) 0.0348(10) Uani 1 1 d .
C26 C 0.3531(4) 0.62329(19) 0.0865(3) 0.0313(9) Uani 1 1 d .
C27 C 0.3658(4) 0.54028(19) 0.0928(3) 0.0366(10) Uani 1 1 d .
H27A H 0.3886 0.5141 0.1525 0.044 Uiso 1 1 calc R
C28 C 0.3453(4) 0.4993(2) 0.0140(3) 0.0445(11) Uani 1 1 d .
H28A H 0.3538 0.4445 0.0194 0.053 Uiso 1 1 calc R
C29 C 0.3117(5) 0.5358(2) -0.0755(3) 0.0513(12) Uani 1 1 d .
H29A H 0.2987 0.5058 -0.1293 0.062 Uiso 1 1 calc R
C30 C 0.2980(4) 0.6137(2) -0.0847(3) 0.0461(11) Uani 1 1 d .
H30A H 0.2753 0.6381 -0.1453 0.055 Uiso 1 1 calc R
C31 C 0.3167(4) 0.8691(2) 0.0588(3) 0.0426(11) Uani 1 1 d .
H31A H 0.2887 0.8941 -0.0030 0.051 Uiso 1 1 calc R
C32 C 0.3463(4) 0.9119(2) 0.1391(3) 0.0459(12) Uani 1 1 d .
H32A H 0.3398 0.9667 0.1334 0.055 Uiso 1 1 calc R
C33 C 0.3864(4) 0.8762(2) 0.2306(3) 0.0423(11) Uani 1 1 d .
H33A H 0.4077 0.9074 0.2864 0.051 Uiso 1 1 calc R
C34 C 0.3955(4) 0.79788(19) 0.2414(3) 0.0374(10) Uani 1 1 d .
H34A H 0.4211 0.7751 0.3037 0.045 Uiso 1 1 calc R
O1 O 0.3360(2) 0.44424(11) 0.30169(16) 0.0288(6) Uani 1 1 d .
N1 N 0.2198(3) 0.33044(16) 0.2224(2) 0.0378(8) Uani 1 1 d .
N2 N 0.3627(4) 0.22785(16) 0.4948(2) 0.0479(10) Uani 1 1 d .

loop_
_atom_site_aniso_label
_atom_site_aniso_U_11
_atom_site_aniso_U_22
_atom_site_aniso_U_33
_atom_site_aniso_U_23
_atom_site_aniso_U_13
_atom_site_aniso_U_12
C1 0.025(3) 0.035(2) 0.030(2) -0.0028(18) 0.017(2) 0.0010(18)
C2 0.055(4) 0.045(2) 0.033(2) -0.0115(19) 0.023(2) -0.015(2)
C3 0.061(3) 0.033(2) 0.048(3) 0.0040(19) 0.032(3) 0.003(2)
C4 0.054(3) 0.040(2) 0.040(2) -0.0008(19) 0.030(2) 0.000(2)
C5 0.068(4) 0.064(3) 0.051(3) -0.006(3) 0.021(3) 0.024(3)
C6 0.151(7) 0.095(4) 0.083(4) -0.037(4) 0.086(5) -0.011(4)
C7 0.073(5) 0.175(6) 0.055(3) -0.009(4) 0.042(4) 0.008(5)
C8 0.043(3) 0.0251(18) 0.036(2) -0.0093(17) 0.013(2) -0.0066(19)
C9 0.062(4) 0.044(3) 0.069(3) -0.010(2) 0.006(3) 0.015(2)
C10 0.099(5) 0.074(4) 0.090(4) -0.021(3) 0.045(4) 0.023(3)
C11 0.065(4) 0.082(3) 0.066(3) -0.032(3) 0.037(3) -0.008(3)
C12 0.062(4) 0.064(3) 0.078(4) 0.024(3) 0.042(3) 0.013(3)
C13 0.084(4) 0.081(3) 0.065(4) -0.006(3) 0.044(3) -0.006(3)
C14 0.028(2) 0.0227(18) 0.026(2) -0.0026(16) 0.0175(19) -0.0040(16)
C15 0.033(3) 0.028(2) 0.032(2) -0.0097(18) 0.016(2) -0.0074(18)
C16 0.022(2) 0.0221(17) 0.024(2) -0.0024(15) 0.0137(18) -0.0019(15)
C17 0.025(2) 0.0251(18) 0.0170(19) -0.0014(15) 0.0116(18) -0.0009(15)
C18 0.028(2) 0.0248(18) 0.029(2) 0.0047(16) 0.0217(19) 0.0031(16)
C19 0.025(3) 0.0224(18) 0.031(2) -0.0056(17) 0.0168(19) -0.0016(16)
C20 0.021(2) 0.0298(19) 0.022(2) -0.0045(17) 0.0115(18) -0.0028(17)
C21 0.027(3) 0.036(2) 0.026(2) 0.0041(17) 0.017(2) -0.0025(18)
C22 0.027(3) 0.035(2) 0.031(2) 0.0040(17) 0.017(2) -0.0008(18)
C23 0.026(3) 0.043(2) 0.033(2) 0.0145(19) 0.018(2) 0.0049(19)
C24 0.043(3) 0.046(2) 0.025(2) 0.0075(18) 0.023(2) 0.000(2)
C25 0.029(3) 0.046(2) 0.026(2) 0.0002(18) 0.016(2) -0.0055(19)
C26 0.028(3) 0.035(2) 0.028(2) -0.0020(18) 0.017(2) -0.0058(18)
C27 0.042(3) 0.040(2) 0.031(2) 0.0016(18) 0.025(2) -0.002(2)
C28 0.054(3) 0.039(2) 0.048(3) -0.006(2) 0.036(3) -0.005(2)
C29 0.054(3) 0.062(3) 0.037(3) -0.018(2) 0.029(2) -0.014(2)
C30 0.047(3) 0.063(3) 0.033(2) -0.001(2) 0.028(2) -0.006(2)
C31 0.035(3) 0.041(2) 0.045(3) 0.019(2) 0.022(2) 0.003(2)
C32 0.054(3) 0.033(2) 0.062(3) 0.007(2) 0.042(3) 0.000(2)
C33 0.051(3) 0.033(2) 0.050(3) -0.0044(19) 0.036(2) -0.005(2)
C34 0.039(3) 0.037(2) 0.038(2) 0.0027(19) 0.024(2) -0.0008(19)
O1 0.0374(18) 0.0233(12) 0.0208(14) -0.0032(10) 0.0160(13) -0.0056(11)
N1 0.033(2) 0.0417(18) 0.0283(18) -0.0127(15) 0.0148(17) -0.0144(16)
N2 0.057(3) 0.0284(18) 0.042(2) -0.0021(15) 0.023(2) -0.0111(16)

loop_
_atom_type_symbol
_atom_type_description
_atom_type_scat_dispersion_real
_atom_type_scat_dispersion_imag
_atom_type_scat_source
C C 0.0033 0.0016 'International Tables Vol C Tables 4.2.6.8 and 6.1.1.4'
H H 0.0000 0.0000 'International Tables Vol C Tables 4.2.6.8 and 6.1.1.4'
O O 0.0106 0.0060 'International Tables Vol C Tables 4.2.6.8 and 6.1.1.4'
N N 0.0061 0.0033 'International Tables Vol C Tables 4.2.6.8 and 6.1.1.4'

loop_
_geom_angle_atom_site_label_1
_geom_angle_atom_site_label_2
_geom_angle_atom_site_label_3
_geom_angle
_geom_angle_site_symmetry_1
_geom_angle_site_symmetry_3
N1 C1 C14 135.9(3) . .
N1 C1 O1 113.9(3) . .
C14 C1 O1 110.2(3) . .
N1 C2 C3 112.5(3) . .
N1 C2 H2A 109.1 . .
C3 C2 H2A 109.1 . .
N1 C2 H2B 109.1 . .
C3 C2 H2B 109.1 . .
H2A C2 H2B 107.8 . .
C2 C3 C4 111.8(3) . .
C2 C3 H3A 109.3 . .
C4 C3 H3A 109.3 . .
C2 C3 H3B 109.3 . .
C4 C3 H3B 109.3 . .
H3A C3 H3B 107.9 . .
C5 C4 C3 115.0(3) . .
C5 C4 H4A 108.5 . .
C3 C4 H4A 108.5 . .
C5 C4 H4B 108.5 . .
C3 C4 H4B 108.5 . .
H4A C4 H4B 107.5 . .
C4 C5 C6 115.6(4) . .
C4 C5 H5A 108.4 . .
C6 C5 H5A 108.4 . .
C4 C5 H5B 108.4 . .
C6 C5 H5B 108.4 . .
H5A C5 H5B 107.4 . .
C7 C6 C5 121.3(5) . .
C7 C6 H6A 107.0 . .
C5 C6 H6A 107.0 . .
C7 C6 H6B 107.0 . .
C5 C6 H6B 107.0 . .
H6A C6 H6B 106.7 . .
C6 C7 H7A 109.5 . .
C6 C7 H7B 109.5 . .
H7A C7 H7B 109.5 . .
C6 C7 H7C 109.5 . .
H7A C7 H7C 109.5 . .
H7B C7 H7C 109.5 . .
N1 C8 C9 109.6(3) . .
N1 C8 H8A 109.7 . .
C9 C8 H8A 109.7 . .
N1 C8 H8B 109.7 . .
C9 C8 H8B 109.7 . .
H8A C8 H8B 108.2 . .
C10 C9 C8 117.2(4) . .
C10 C9 H9A 108.0 . .
C8 C9 H9A 108.0 . .
C10 C9 H9B 108.0 . .
C8 C9 H9B 108.0 . .
H9A C9 H9B 107.2 . .
C9 C10 C11 119.6(5) . .
C9 C10 H10A 107.4 . .
C11 C10 H10A 107.4 . .
C9 C10 H10B 107.4 . .
C11 C10 H10B 107.4 . .
H10A C10 H10B 106.9 . .
C12 C11 C10 115.8(5) . .
C12 C11 H11A 108.3 . .
C10 C11 H11A 108.3 . .
C12 C11 H11B 108.3 . .
C10 C11 H11B 108.3 . .
H11A C11 H11B 107.4 . .
C11 C12 C13 114.6(4) . .
C11 C12 H12A 108.6 . .
C13 C12 H12A 108.6 . .
C11 C12 H12B 108.6 . .
C13 C12 H12B 108.6 . .
H12A C12 H12B 107.6 . .
C12 C13 H13A 109.5 . .
C12 C13 H13B 109.5 . .
H13A C13 H13B 109.5 . .
C12 C13 H13C 109.5 . .
H13A C13 H13C 109.5 . .
H13B C13 H13C 109.5 . .
C1 C14 C15 127.6(3) . .
C1 C14 C16 106.7(3) . .
C15 C14 C16 125.5(3) . .
N2 C15 C14 179.1(4) . .
C17 C16 C18 119.1(3) . 3_666
C17 C16 C14 105.8(3) . .
C18 C16 C14 135.0(3) 3_666 .
O1 C17 C18 122.5(3) . .
O1 C17 C16 110.4(3) . .
C18 C17 C16 127.1(3) . .
C17 C18 C16 113.8(3) . 3_666
C17 C18 C19 120.6(3) . .
C16 C18 C19 125.6(3) 3_666 .
C20 C19 C18 173.9(4) . .
C19 C20 C21 177.5(4) . .
C26 C21 C22 120.5(3) . .
C26 C21 C20 120.3(3) . .
C22 C21 C20 119.2(3) . .
C34 C22 C21 122.8(3) . .
C34 C22 C23 118.8(3) . .
C21 C22 C23 118.4(3) . .
C24 C23 C22 119.6(3) . .
C24 C23 C31 122.4(3) . .
C22 C23 C31 118.0(4) . .
C25 C24 C23 121.7(3) . .
C25 C24 H24A 119.2 . .
C23 C24 H24A 119.2 . .
C24 C25 C26 119.6(3) . .
C24 C25 C30 121.0(3) . .
C26 C25 C30 119.3(3) . .
C21 C26 C25 120.2(3) . .
C21 C26 C27 121.9(3) . .
C25 C26 C27 117.9(3) . .
C28 C27 C26 120.3(4) . .
C28 C27 H27A 119.8 . .
C26 C27 H27A 119.8 . .
C27 C28 C29 121.7(4) . .
C27 C28 H28A 119.2 . .
C29 C28 H28A 119.2 . .
C30 C29 C28 119.8(4) . .
C30 C29 H29A 120.1 . .
C28 C29 H29A 120.1 . .
C29 C30 C25 120.9(4) . .
C29 C30 H30A 119.5 . .
C25 C30 H30A 119.5 . .
C32 C31 C23 120.7(4) . .
C32 C31 H31A 119.6 . .
C23 C31 H31A 119.6 . .
C31 C32 C33 120.6(4) . .
C31 C32 H32A 119.7 . .
C33 C32 H32A 119.7 . .
C34 C33 C32 121.5(4) . .
C34 C33 H33A 119.2 . .
C32 C33 H33A 119.2 . .
C33 C34 C22 120.3(3) . .
C33 C34 H34A 119.9 . .
C22 C34 H34A 119.9 . .
C17 O1 C1 106.8(2) . .
C1 N1 C2 123.9(3) . .
C1 N1 C8 119.2(3) . .
C2 N1 C8 116.7(3) . .

loop_
_geom_bond_atom_site_label_1
_geom_bond_atom_site_label_2
_geom_bond_distance
_geom_bond_site_symmetry_2
C1 N1 1.336(4) .
C1 C14 1.380(4) .
C1 O1 1.393(4) .
C2 N1 1.464(4) .
C2 C3 1.506(5) .
C2 H2A 0.9900 .
C2 H2B 0.9900 .
C3 C4 1.542(5) .
C3 H3A 0.9900 .
C3 H3B 0.9900 .
C4 C5 1.510(5) .
C4 H4A 0.9900 .
C4 H4B 0.9900 .
C5 C6 1.517(6) .
C5 H5A 0.9900 .
C5 H5B 0.9900 .
C6 C7 1.453(7) .
C6 H6A 0.9900 .
C6 H6B 0.9900 .
C7 H7A 0.9800 .
C7 H7B 0.9800 .
C7 H7C 0.9800 .
C8 N1 1.480(4) .
C8 C9 1.549(5) .
C8 H8A 0.9900 .
C8 H8B 0.9900 .
C9 C10 1.392(6) .
C9 H9A 0.9900 .
C9 H9B 0.9900 .
C10 C11 1.541(6) .
C10 H10A 0.9900 .
C10 H10B 0.9900 .
C11 C12 1.472(6) .
C11 H11A 0.9900 .
C11 H11B 0.9900 .
C12 C13 1.531(6) .
C12 H12A 0.9900 .
C12 H12B 0.9900 .
C13 H13A 0.9800 .
C13 H13B 0.9800 .
C13 H13C 0.9800 .
C14 C15 1.427(4) .
C14 C16 1.453(4) .
C15 N2 1.143(4) .
C16 C17 1.392(4) .
C16 C18 1.418(4) 3_666
C17 O1 1.386(3) .
C17 C18 1.392(4) .
C18 C16 1.418(4) 3_666
C18 C19 1.442(4) .
C19 C20 1.154(4) .
C20 C21 1.465(5) .
C21 C26 1.403(5) .
C21 C22 1.427(5) .
C22 C34 1.418(5) .
C22 C23 1.440(5) .
C23 C24 1.399(5) .
C23 C31 1.441(5) .
C24 C25 1.391(5) .
C24 H24A 0.9500 .
C25 C26 1.417(5) .
C25 C30 1.432(5) .
C26 C27 1.440(5) .
C27 C28 1.356(5) .
C27 H27A 0.9500 .
C28 C29 1.407(5) .
C28 H28A 0.9500 .
C29 C30 1.354(5) .
C29 H29A 0.9500 .
C30 H30A 0.9500 .
C31 C32 1.350(5) .
C31 H31A 0.9500 .
C32 C33 1.401(5) .
C32 H32A 0.9500 .
C33 C34 1.360(5) .
C33 H33A 0.9500 .
C34 H34A 0.9500 .

loop_
_geom_torsion_atom_site_label_1
_geom_torsion_atom_site_label_2
_geom_torsion_atom_site_label_3
_geom_torsion_atom_site_label_4
_geom_torsion
_geom_torsion_site_symmetry_1
_geom_torsion_site_symmetry_4
N1 C2 C3 C4 179.9(3) . .
C2 C3 C4 C5 68.8(5) . .
C3 C4 C5 C6 169.1(5) . .
C4 C5 C6 C7 40.4(8) . .
N1 C8 C9 C10 -150.8(4) . .
C8 C9 C10 C11 57.5(7) . .
C9 C10 C11 C12 76.5(6) . .
C10 C11 C12 C13 179.1(4) . .
N1 C1 C14 C15 6.6(7) . .
O1 C1 C14 C15 -176.0(3) . .
N1 C1 C14 C16 -177.3(4) . .
O1 C1 C14 C16 0.0(4) . .
C1 C14 C15 N2 51(31) . .
C16 C14 C15 N2 -125(31) . .
C1 C14 C16 C17 -0.8(4) . .
C15 C14 C16 C17 175.4(3) . .
C1 C14 C16 C18 -178.5(4) . 3_666
C15 C14 C16 C18 -2.4(6) . 3_666
C18 C16 C17 O1 179.5(3) 3_666 .
C14 C16 C17 O1 1.3(4) . .
C18 C16 C17 C18 0.1(6) 3_666 .
C14 C16 C17 C18 -178.1(3) . .
O1 C17 C18 C16 -179.4(3) . 3_666
C16 C17 C18 C16 -0.1(6) . 3_666
O1 C17 C18 C19 0.1(5) . .
C16 C17 C18 C19 179.4(3) . .
C17 C18 C19 C20 7(4) . .
C16 C18 C19 C20 -173(3) 3_666 .
C18 C19 C20 C21 -43(12) . .
C19 C20 C21 C26 7(10) . .
C19 C20 C21 C22 -173(9) . .
C26 C21 C22 C34 -177.8(4) . .
C20 C21 C22 C34 1.5(6) . .
C26 C21 C22 C23 1.2(6) . .
C20 C21 C22 C23 -179.5(3) . .
C34 C22 C23 C24 177.4(4) . .
C21 C22 C23 C24 -1.7(6) . .
C34 C22 C23 C31 -0.9(5) . .
C21 C22 C23 C31 -180.0(3) . .
C22 C23 C24 C25 0.9(6) . .
C31 C23 C24 C25 179.0(4) . .
C23 C24 C25 C26 0.5(6) . .
C23 C24 C25 C30 -177.9(4) . .
C22 C21 C26 C25 0.1(6) . .
C20 C21 C26 C25 -179.2(4) . .
C22 C21 C26 C27 178.8(4) . .
C20 C21 C26 C27 -0.5(6) . .
C24 C25 C26 C21 -0.9(6) . .
C30 C25 C26 C21 177.5(4) . .
C24 C25 C26 C27 -179.7(4) . .
C30 C25 C26 C27 -1.3(6) . .
C21 C26 C27 C28 -178.0(4) . .
C25 C26 C27 C28 0.8(6) . .
C26 C27 C28 C29 0.2(6) . .
C27 C28 C29 C30 -0.6(7) . .
C28 C29 C30 C25 0.0(7) . .
C24 C25 C30 C29 179.4(4) . .
C26 C25 C30 C29 1.0(6) . .
C24 C23 C31 C32 -176.8(4) . .
C22 C23 C31 C32 1.4(6) . .
C23 C31 C32 C33 -0.7(6) . .
C31 C32 C33 C34 -0.7(6) . .
C32 C33 C34 C22 1.3(6) . .
C21 C22 C34 C33 178.6(4) . .
C23 C22 C34 C33 -0.5(6) . .
C18 C17 O1 C1 178.1(3) . .
C16 C17 O1 C1 -1.3(4) . .
N1 C1 O1 C17 178.8(3) . .
C14 C1 O1 C17 0.8(4) . .
C14 C1 N1 C2 -174.7(4) . .
O1 C1 N1 C2 8.0(5) . .
C14 C1 N1 C8 0.3(7) . .
O1 C1 N1 C8 -177.0(3) . .
C3 C2 N1 C1 -112.9(4) . .
C3 C2 N1 C8 72.0(4) . .
C9 C8 N1 C1 -92.9(4) . .
C9 C8 N1 C2 82.4(4) . .
